data_1509135
loop_
_publ_author_name
'Schreiner, Peter R.'
'Chernish, Lesya V.'
'Gunchenko, Pavel A.'
'Tikhonchuk, Evgeniya Yu.'
'Hausmann, Heike'
'Serafin, Michael'
'Schlecht, Sabine'
'Dahl, Jeremy E. P.'
'Carlson, Robert M. K.'
'Fokin, Andrey A.'

_publ_section_title
;
 Overcoming lability of extremely long alkane carbon-carbon bonds through
 dispersion forces.
;
_journal_issue 7364
_journal_name_full Nature
_journal_page_first 308
_journal_page_last 311
_journal_paper_doi 10.1038/nature10367
_journal_volume 477
_journal_year 2011
_chemical_formula_sum 'C28 H38'
_space_group_IT_number 14
_symmetry_cell_setting monoclinic
_symmetry_Int_Tables_number 14
_symmetry_space_group_name_Hall '-P 2yab'
_symmetry_space_group_name_H-M 'P 1 21/a 1'
_cell_angle_alpha 90.00
_cell_angle_beta 105.149(17)
_cell_angle_gamma 90.00
_cell_formula_units_Z 4
_cell_length_a 13.2994(18)
_cell_length_b 10.3952(16)
_cell_length_c 14.194(2)
_cell_volume 1894.13
_cod_data_source_file nature10367-s1.pdf.cif
_cod_data_source_block shre154p
_cod_original_sg_symbol_H-M 'P 21/a'
_cod_database_code 1509135

loop_
_symmetry_equiv_pos_site_id
_symmetry_equiv_pos_as_xyz
1 x,y,z
2 1/2-x,1/2+y,-z
3 -x,-y,-z
4 1/2+x,1/2-y,z

loop_
_atom_site_label
_atom_site_type_symbol
_atom_site_fract_x
_atom_site_fract_y
_atom_site_fract_z
C1 C 0.3284(2) 0.1590(2) 0.81920(19)
C2 C 0.2439(3) 0.3306(3) 0.9029(2)
C3 C 0.2821(3) -0.0814(3) 0.7523(2)
C4 C 0.1636(3) -0.0779(3) 0.7415(2)
C5 C 0.2650(3) 0.0838(3) 0.6259(2)
C6 C 0.4422(3) 0.0301(3) 0.7330(2)
C7 C 0.4234(2) 0.2529(3) 0.8363(2)
C8 C 0.4337(3) 0.3340(3) 0.9301(2)
C9 C 0.3533(3) 0.1633(3) 1.0054(2)
C10 C 0.3005(3) -0.1849(3) 0.6802(2)
C11 C 0.3255(2) 0.0524(2) 0.73267(19)
C12 C 0.3424(3) 0.0803(3) 0.9146(2)
C13 C 0.2219(3) 0.3513(3) 0.7261(2)
C14 C 0.1444(3) 0.0868(3) 0.6113(2)
C15 C 0.3385(3) 0.4185(3) 0.9203(2)
C16 C 0.2335(2) 0.2504(3) 0.8089(2)
C17 C 0.2823(3) -0.0183(3) 0.5540(2)
C18 C 0.1263(3) -0.1451(3) 0.5668(2)
C19 C 0.4578(3) -0.0711(3) 0.6604(2)
C20 C 0.4133(3) 0.3500(3) 0.7519(2)
C21 C 0.1066(3) -0.0447(3) 0.6369(2)
C22 C 0.3992(3) -0.0301(4) 0.5583(3)
C23 C 0.2434(3) -0.1488(3) 0.5762(2)
C24 C 0.3177(3) 0.4361(3) 0.7425(2)
C25 C 0.4164(3) -0.1995(3) 0.6875(3)
C26 C 0.3286(3) 0.5129(3) 0.8356(2)
C27 C 0.2546(3) 0.2433(3) 0.9923(2)
C28 C 0.4472(3) 0.2486(3) 1.0202(2)
H1 H 0.146(2) -0.012(3) 0.784(2)
H2 H 0.474(3) 0.417(3) 0.769(2)
H3 H 0.137(2) -0.170(3) 0.758(2)
H4 H 0.314(2) -0.112(2) 0.814(2)
H5 H 0.265(3) 0.296(3) 1.055(2)
H6 H 0.277(2) 0.032(3) 0.9074(19)
H7 H 0.170(2) 0.203(3) 0.798(2)
H8 H 0.494(3) 0.383(3) 0.933(2)
H9 H 0.509(3) 0.191(4) 1.018(3)
H10 H 0.402(2) 0.307(3) 0.686(2)
H11 H 0.311(2) 0.494(3) 0.692(2)
H12 H 0.405(3) 0.024(3) 0.928(2)
H13 H 0.087(3) -0.124(3) 0.501(2)
H14 H 0.453(3) 0.310(3) 1.083(2)
H15 H 0.359(2) 0.105(3) 1.061(2)
H16 H 0.486(3) 0.205(3) 0.847(2)
H17 H 0.343(2) 0.469(3) 0.975(2)
H18 H 0.183(2) 0.384(3) 0.897(2)
H19 H 0.286(3) 0.160(3) 0.604(2)
H20 H 0.263(3) 0.567(3) 0.823(2)
H21 H 0.247(3) 0.011(3) 0.489(3)
H22 H 0.209(2) 0.311(3) 0.659(2)
H23 H 0.194(3) 0.178(3) 0.982(2)
H24 H 0.484(2) 0.007(3) 0.804(2)
H25 H 0.118(3) 0.164(3) 0.654(2)
H26 H 0.257(3) -0.211(3) 0.531(2)
H27 H 0.433(3) 0.062(4) 0.554(3)
H28 H 0.104(3) -0.234(3) 0.587(2)
H29 H 0.277(3) -0.256(3) 0.695(2)
H30 H 0.112(3) 0.100(3) 0.539(2)
H31 H 0.159(3) 0.407(3) 0.729(2)
H32 H 0.038(3) -0.036(3) 0.633(2)
H33 H 0.407(3) -0.100(4) 0.513(3)
H34 H 0.525(3) -0.079(3) 0.670(2)
H35 H 0.477(3) 0.114(4) 0.715(3)
H36 H 0.457(4) -0.220(4) 0.758(3)
H37 H 0.392(3) 0.569(4) 0.847(3)
H38 H 0.420(3) -0.272(4) 0.647(3)
